data_2221756
loop_
_publ_author_name
'Rouchal, Michal'
'Ne\<cas, Marek'
'V\'icha, Robert'

_publ_section_title
;
 (1-Adamantyl)(4-aminophenyl)methanol
;
_journal_coeditor_code LH2796
_journal_issue 5
_journal_name_full 'Acta Crystallographica Section E'
_journal_page_first o1018
_journal_paper_doi 10.1107/S1600536809012987
_journal_volume 65
_journal_year 2009
_chemical_formula_iupac 'C17 H23 N O'
_chemical_formula_moiety 'C17 H23 N O'
_chemical_formula_sum 'C17 H23 N O'
_chemical_formula_weight 257.36
_chemical_melting_point 145
_chemical_name_common 1-adamantyl-(4-aminophenyl)methanol
_chemical_name_systematic
;
(1-Adamantyl)(4-aminophenyl)methanol
;
_space_group_IT_number 14
_symmetry_cell_setting monoclinic
_symmetry_space_group_name_Hall '-P 2yn'
_symmetry_space_group_name_H-M 'P 1 21/n 1'
_atom_sites_solution_hydrogens geom
_atom_sites_solution_primary direct
_atom_sites_solution_secondary difmap
_cell_angle_alpha 90.00
_cell_angle_beta 93.046(5)
_cell_angle_gamma 90.00
_cell_formula_units_Z 8
_cell_length_a 8.8107(5)
_cell_length_b 12.1593(6)
_cell_length_c 26.6047(16)
_cell_measurement_reflns_used 5001
_cell_measurement_temperature 120(2)
_cell_measurement_theta_max 25.00
_cell_measurement_theta_min 2.85
_cell_volume 2846.2(3)
_computing_cell_refinement 'CrysAlis CCD (Oxford Diffraction, 2006)'
_computing_data_collection 'CrysAlis CCD (Oxford Diffraction, 2006)'
_computing_data_reduction 'CrysAlis RED (Oxford Diffraction, 2006)'
_computing_molecular_graphics 'ORTEP-3 (Farrugia, 1997) and Mercury (Macrae <i>et al.</i>,  2008)'
_computing_publication_material 'SHELXL97 (Sheldrick, 2008)'
_computing_structure_refinement 'SHELXL97 (Sheldrick, 2008)'
_computing_structure_solution 'SHELXS97 (Sheldrick, 2008)'
_diffrn_ambient_temperature 120(2)
_diffrn_detector_area_resol_mean 0.06
_diffrn_measured_fraction_theta_full 0.997
_diffrn_measured_fraction_theta_max 0.997
_diffrn_measurement_device_type 'Kuma KM-4 CCD'
_diffrn_measurement_method \w
_diffrn_radiation_monochromator graphite
_diffrn_radiation_source 'fine-focus sealed tube'
_diffrn_radiation_type MoK\a
_diffrn_radiation_wavelength 0.71073
_diffrn_reflns_av_R_equivalents 0.0391
_diffrn_reflns_av_sigmaI/netI 0.0312
_diffrn_reflns_limit_h_max 9
_diffrn_reflns_limit_h_min -10
_diffrn_reflns_limit_k_max 14
_diffrn_reflns_limit_k_min -13
_diffrn_reflns_limit_l_max 31
_diffrn_reflns_limit_l_min -30
_diffrn_reflns_number 20748
_diffrn_reflns_theta_full 25.00
_diffrn_reflns_theta_max 25.00
_diffrn_reflns_theta_min 2.85
_diffrn_standards_number 0
_exptl_absorpt_coefficient_mu 0.074
_exptl_absorpt_correction_type none
_exptl_crystal_colour white
_exptl_crystal_density_diffrn 1.201
_exptl_crystal_density_method 'not measured'
_exptl_crystal_description block
_exptl_crystal_F_000 1120
_exptl_crystal_size_max 0.40
_exptl_crystal_size_mid 0.40
_exptl_crystal_size_min 0.10
_refine_diff_density_max 0.487
_refine_diff_density_min -0.449
_refine_ls_extinction_method none
_refine_ls_goodness_of_fit_ref 1.191
_refine_ls_hydrogen_treatment mixed
_refine_ls_matrix_type full
_refine_ls_number_parameters 359
_refine_ls_number_reflns 5001
_refine_ls_number_restraints 0
_refine_ls_restrained_S_all 1.191
_refine_ls_R_factor_all 0.1285
_refine_ls_R_factor_gt 0.0942
_refine_ls_shift/su_max 0.000
_refine_ls_shift/su_mean 0.000
_refine_ls_structure_factor_coef Fsqd
_refine_ls_weighting_details 'calc w=1/[\s^2^(Fo^2^)+(0.0778P)^2^+11.8176P] where P=(Fo^2^+2Fc^2^)/3'
_refine_ls_weighting_scheme calc
_refine_ls_wR_factor_gt 0.2582
_refine_ls_wR_factor_ref 0.2704
_reflns_number_gt 3444
_reflns_number_total 5001
_reflns_threshold_expression I>2\s(I)
_cod_data_source_file lh2796.cif
_cod_data_source_block I
_cod_original_sg_symbol_H-M 'P 21/n'
_cod_database_code 2221756
_cod_database_fobs_code 2221756

loop_
_symmetry_equiv_pos_as_xyz
'x, y, z'
'-x+1/2, y+1/2, -z+1/2'
'-x, -y, -z'
'x-1/2, -y-1/2, z-1/2'

loop_
_atom_site_type_symbol
_atom_site_label
_atom_site_fract_x
_atom_site_fract_y
_atom_site_fract_z
_atom_site_U_iso_or_equiv
_atom_site_adp_type
_atom_site_calc_flag
_atom_site_refinement_flags
_atom_site_occupancy
_atom_site_disorder_assembly
_atom_site_disorder_group
O O2 0.2678(3) 0.0244(2) 0.16941(11) 0.0232(7) Uani d . 1 . .
H H2A 0.1904 0.0043 0.1841 0.035 Uiso calc R 1 . .
O O1 -0.2643(3) 0.3748(2) 0.32906(12) 0.0237(7) Uani d . 1 . .
H H1A -0.1885 0.3958 0.3138 0.036 Uiso calc R 1 . .
N N2 -0.0279(4) 0.4483(3) 0.26652(16) 0.0233(9) Uani d . 1 . .
N N1 0.0312(4) -0.0498(3) 0.23253(16) 0.0212(8) Uani d . 1 . .
C C31 0.2335(5) 0.1227(4) 0.14084(16) 0.0204(9) Uani d . 1 . .
H H31A 0.1542 0.1032 0.1140 0.025 Uiso calc R 1 . .
C C36 0.1502(4) 0.2991(3) 0.25476(16) 0.0173(9) Uani d . 1 . .
H H36A 0.1831 0.3043 0.2893 0.021 Uiso calc R 1 . .
C C11 -0.2249(4) 0.2800(4) 0.35820(16) 0.0188(9) Uani d . 1 . .
H H11A -0.1447 0.3016 0.3843 0.023 Uiso calc R 1 . .
C C37 0.2122(4) 0.2203(3) 0.22438(16) 0.0166(9) Uani d . 1 . .
H H37A 0.2875 0.1718 0.2385 0.020 Uiso calc R 1 . .
C C15 -0.0345(4) 0.0279(3) 0.26470(16) 0.0176(9) Uani d . 1 . .
C C17 -0.2079(5) 0.1796(4) 0.27497(16) 0.0208(9) Uani d . 1 . .
H H17A -0.2848 0.2270 0.2610 0.025 Uiso calc R 1 . .
C C35 0.0382(5) 0.3716(3) 0.23442(16) 0.0196(9) Uani d . 1 . .
C C16 -0.1464(4) 0.0999(4) 0.24464(16) 0.0195(9) Uani d . 1 . .
H H16A -0.1803 0.0941 0.2102 0.023 Uiso calc R 1 . .
C C34 -0.0086(5) 0.3614(4) 0.18438(17) 0.0221(10) Uani d . 1 . .
H H34A -0.0841 0.4097 0.1702 0.026 Uiso calc R 1 . .
C C14 0.0149(5) 0.0395(4) 0.31485(17) 0.0216(10) Uani d . 1 . .
H H14A 0.0908 -0.0085 0.3290 0.026 Uiso calc R 1 . .
C C13 -0.0459(4) 0.1208(4) 0.34459(17) 0.0217(10) Uani d . 1 . .
H H13A -0.0092 0.1282 0.3787 0.026 Uiso calc R 1 . .
C C32 0.1667(4) 0.2106(3) 0.17363(16) 0.0171(9) Uani d . 1 . .
C C33 0.0537(5) 0.2811(4) 0.15445(17) 0.0201(9) Uani d . 1 . .
H H33A 0.0184 0.2744 0.1202 0.024 Uiso calc R 1 . .
C C21 0.3783(5) 0.1564(3) 0.11427(16) 0.0189(9) Uani d . 1 . .
C C12 -0.1594(5) 0.1918(4) 0.32555(16) 0.0193(9) Uani d . 1 . .
C C30 0.4344(5) 0.0582(4) 0.08343(18) 0.0247(10) Uani d . 1 . .
H H30A 0.4603 -0.0041 0.1063 0.030 Uiso calc R 1 . .
H H30B 0.3522 0.0339 0.0591 0.030 Uiso calc R 1 . .
C C8 -0.4950(5) 0.2002(4) 0.34928(16) 0.0211(10) Uani d . 1 . .
H H8A -0.4571 0.1361 0.3307 0.025 Uiso calc R 1 . .
H H8B -0.5245 0.2581 0.3245 0.025 Uiso calc R 1 . .
C C6 -0.6949(5) 0.2663(4) 0.40555(18) 0.0285(11) Uani d . 1 . .
H H6A -0.7243 0.3243 0.3808 0.034 Uiso calc R 1 . .
H H6B -0.7860 0.2458 0.4237 0.034 Uiso calc R 1 . .
C C28 0.5085(5) 0.1941(4) 0.15176(16) 0.0196(9) Uani d . 1 . .
H H28A 0.4754 0.2592 0.1707 0.023 Uiso calc R 1 . .
H H28B 0.5331 0.1345 0.1762 0.023 Uiso calc R 1 . .
C C27 0.6498(5) 0.2230(4) 0.12352(16) 0.0213(9) Uani d . 1 . .
H H27A 0.7332 0.2453 0.1484 0.026 Uiso calc R 1 . .
C C1 -0.3687(4) 0.2436(4) 0.38585(16) 0.0200(9) Uani d . 1 . .
C C26 0.7028(5) 0.1259(4) 0.09309(17) 0.0248(10) Uani d . 1 . .
H H26A 0.7301 0.0638 0.1159 0.030 Uiso calc R 1 . .
H H26B 0.7943 0.1468 0.0752 0.030 Uiso calc R 1 . .
C C7 -0.6353(5) 0.1658(4) 0.37817(18) 0.0289(11) Uani d . 1 . .
H H7A -0.7164 0.1371 0.3539 0.035 Uiso calc R 1 . .
C C5 -0.5715(5) 0.3100(4) 0.44299(18) 0.0292(11) Uani d . 1 . .
H H5A -0.6109 0.3755 0.4610 0.035 Uiso calc R 1 . .
C C10 -0.4314(5) 0.3433(4) 0.41430(18) 0.0286(11) Uani d . 1 . .
H H10A -0.3515 0.3721 0.4384 0.034 Uiso calc R 1 . .
H H10B -0.4596 0.4025 0.3900 0.034 Uiso calc R 1 . .
C C22 0.3428(5) 0.2528(4) 0.07819(18) 0.0282(11) Uani d . 1 . .
H H22A 0.3084 0.3167 0.0976 0.034 Uiso calc R 1 . .
H H22B 0.2592 0.2316 0.0538 0.034 Uiso calc R 1 . .
C C25 0.5754(5) 0.0907(4) 0.05480(18) 0.0307(11) Uani d . 1 . .
H H25A 0.6099 0.0264 0.0350 0.037 Uiso calc R 1 . .
C C29 0.6129(5) 0.3197(4) 0.08773(19) 0.0307(11) Uani d . 1 . .
H H29A 0.7044 0.3401 0.0698 0.037 Uiso calc R 1 . .
H H29B 0.5811 0.3843 0.1072 0.037 Uiso calc R 1 . .
C C23 0.4837(5) 0.2858(4) 0.04936(18) 0.0313(12) Uani d . 1 . .
H H23A 0.4578 0.3485 0.0262 0.038 Uiso calc R 1 . .
C C24 0.5362(6) 0.1869(5) 0.01922(18) 0.0340(12) Uani d . 1 . .
H H24A 0.6266 0.2073 0.0008 0.041 Uiso calc R 1 . .
H H24B 0.4545 0.1646 -0.0057 0.041 Uiso calc R 1 . .
C C4 -0.5269(6) 0.2204(5) 0.48089(19) 0.0420(14) Uani d . 1 . .
H H4A -0.6164 0.1985 0.4995 0.050 Uiso calc R 1 . .
H H4B -0.4479 0.2485 0.5055 0.050 Uiso calc R 1 . .
C C2 -0.3263(5) 0.1538(4) 0.42432(19) 0.0335(12) Uani d . 1 . .
H H2D -0.2448 0.1809 0.4482 0.040 Uiso calc R 1 . .
H H2E -0.2874 0.0886 0.4068 0.040 Uiso calc R 1 . .
C C9 -0.5907(6) 0.0769(4) 0.4164(2) 0.0424(14) Uani d . 1 . .
H H9A -0.5532 0.0112 0.3989 0.051 Uiso calc R 1 . .
H H9B -0.6804 0.0550 0.4350 0.051 Uiso calc R 1 . .
C C3 -0.4660(6) 0.1212(5) 0.4533(2) 0.0456(15) Uani d . 1 . .
H H3A -0.4363 0.0626 0.4784 0.055 Uiso calc R 1 . .
H H1C 0.078(5) -0.107(4) 0.2492(17) 0.017(11) Uiso d . 1 . .
H H2C -0.081(7) 0.496(5) 0.248(2) 0.043(17) Uiso d . 1 . .
H H1B -0.029(6) -0.075(5) 0.211(2) 0.033(15) Uiso d . 1 . .
H H2B 0.039(7) 0.482(5) 0.289(2) 0.057(19) Uiso d . 1 . .

loop_
_atom_site_aniso_label
_atom_site_aniso_U_11
_atom_site_aniso_U_22
_atom_site_aniso_U_33
_atom_site_aniso_U_12
_atom_site_aniso_U_13
_atom_site_aniso_U_23
O2 0.0184(15) 0.0165(16) 0.0354(18) 0.0006(12) 0.0083(13) 0.0024(13)
O1 0.0180(15) 0.0158(16) 0.0380(18) -0.0019(12) 0.0085(13) 0.0016(13)
N2 0.0170(19) 0.021(2) 0.032(2) 0.0003(17) 0.0049(17) -0.0027(18)
N1 0.0172(19) 0.0143(19) 0.032(2) 0.0021(16) 0.0040(17) -0.0019(17)
C31 0.016(2) 0.017(2) 0.028(2) -0.0029(17) -0.0001(17) -0.0032(18)
C36 0.0102(19) 0.018(2) 0.024(2) -0.0028(16) 0.0021(16) 0.0008(17)
C11 0.0104(19) 0.021(2) 0.026(2) 0.0003(17) 0.0028(16) 0.0023(18)
C37 0.0107(18) 0.012(2) 0.027(2) -0.0021(16) 0.0017(16) 0.0017(17)
C15 0.0091(18) 0.017(2) 0.027(2) -0.0040(16) 0.0053(16) -0.0003(17)
C17 0.0119(19) 0.024(2) 0.027(2) -0.0005(17) 0.0023(17) 0.0032(19)
C35 0.016(2) 0.014(2) 0.029(2) -0.0037(17) 0.0067(17) -0.0005(18)
C16 0.015(2) 0.019(2) 0.025(2) -0.0030(17) 0.0017(17) 0.0002(18)
C34 0.013(2) 0.019(2) 0.034(3) -0.0019(17) 0.0007(18) 0.0048(19)
C14 0.0119(19) 0.018(2) 0.034(3) 0.0002(17) 0.0010(17) 0.0039(19)
C13 0.013(2) 0.026(2) 0.026(2) -0.0018(18) -0.0001(17) 0.0014(19)
C32 0.0097(19) 0.015(2) 0.027(2) -0.0025(16) 0.0037(16) 0.0008(17)
C33 0.014(2) 0.021(2) 0.026(2) -0.0025(17) -0.0001(17) 0.0016(18)
C21 0.016(2) 0.019(2) 0.022(2) 0.0009(17) 0.0018(17) -0.0020(18)
C12 0.014(2) 0.021(2) 0.023(2) -0.0050(17) 0.0044(17) 0.0010(18)
C30 0.023(2) 0.020(2) 0.031(3) -0.0003(19) 0.0063(19) -0.0067(19)
C8 0.017(2) 0.022(2) 0.025(2) -0.0054(18) 0.0045(18) -0.0031(18)
C6 0.013(2) 0.042(3) 0.030(3) -0.006(2) 0.0062(18) 0.000(2)
C28 0.016(2) 0.022(2) 0.021(2) -0.0045(17) 0.0029(17) 0.0001(18)
C27 0.019(2) 0.022(2) 0.024(2) -0.0066(18) 0.0048(17) -0.0020(18)
C1 0.0121(19) 0.025(2) 0.023(2) -0.0019(18) 0.0014(16) 0.0013(19)
C26 0.020(2) 0.023(2) 0.032(3) 0.0020(18) 0.0071(18) -0.001(2)
C7 0.022(2) 0.032(3) 0.033(3) -0.010(2) 0.006(2) -0.005(2)
C5 0.021(2) 0.036(3) 0.032(3) -0.005(2) 0.0091(19) -0.013(2)
C10 0.018(2) 0.038(3) 0.030(3) -0.006(2) 0.0040(19) -0.010(2)
C22 0.022(2) 0.034(3) 0.029(2) 0.006(2) 0.0035(19) 0.009(2)
C25 0.030(3) 0.032(3) 0.031(3) -0.003(2) 0.008(2) -0.006(2)
C29 0.031(3) 0.020(2) 0.043(3) -0.007(2) 0.018(2) 0.001(2)
C23 0.031(3) 0.037(3) 0.027(3) 0.003(2) 0.010(2) 0.012(2)
C24 0.030(3) 0.051(3) 0.021(2) -0.002(2) 0.007(2) 0.001(2)
C4 0.024(3) 0.077(4) 0.025(3) 0.000(3) 0.006(2) 0.001(3)
C2 0.028(3) 0.041(3) 0.032(3) 0.012(2) 0.007(2) 0.014(2)
C9 0.041(3) 0.027(3) 0.062(4) 0.000(2) 0.030(3) 0.009(3)
C3 0.036(3) 0.056(4) 0.046(3) 0.008(3) 0.012(2) 0.023(3)

loop_
_atom_type_symbol
_atom_type_description
_atom_type_scat_dispersion_real
_atom_type_scat_dispersion_imag
_atom_type_scat_source
C C 0.0033 0.0016 'International Tables Vol C Tables 4.2.6.8 and 6.1.1.4'
H H 0.0000 0.0000 'International Tables Vol C Tables 4.2.6.8 and 6.1.1.4'
N N 0.0061 0.0033 'International Tables Vol C Tables 4.2.6.8 and 6.1.1.4'
O O 0.0106 0.0060 'International Tables Vol C Tables 4.2.6.8 and 6.1.1.4'

loop_
_geom_angle_atom_site_label_1
_geom_angle_atom_site_label_2
_geom_angle_atom_site_label_3
_geom_angle_site_symmetry_1
_geom_angle_site_symmetry_3
_geom_angle
_geom_angle_publ_flag
C31 O2 H2A . . 109.5 ?
C11 O1 H1A . . 109.5 ?
C35 N2 H2C . . 109(4) ?
C35 N2 H2B . . 115(4) ?
H2C N2 H2B . . 112(6) ?
C15 N1 H1C . . 114(3) ?
C15 N1 H1B . . 114(4) ?
H1C N1 H1B . . 109(5) ?
O2 C31 C32 . . 111.0(3) ?
O2 C31 C21 . . 107.8(3) ?
C32 C31 C21 . . 115.5(3) ?
O2 C31 H31A . . 107.4 ?
C32 C31 H31A . . 107.4 ?
C21 C31 H31A . . 107.4 ?
C37 C36 C35 . . 119.9(4) ?
C37 C36 H36A . . 120.0 ?
C35 C36 H36A . . 120.0 ?
O1 C11 C12 . . 110.5(3) ?
O1 C11 C1 . . 107.8(3) ?
C12 C11 C1 . . 114.4(4) ?
O1 C11 H11A . . 108.0 ?
C12 C11 H11A . . 108.0 ?
C1 C11 H11A . . 108.0 ?
C36 C37 C32 . . 121.5(4) ?
C36 C37 H37A . . 119.3 ?
C32 C37 H37A . . 119.3 ?
C14 C15 C16 . . 118.7(4) ?
C14 C15 N1 . . 122.0(4) ?
C16 C15 N1 . . 119.2(4) ?
C16 C17 C12 . . 121.6(4) ?
C16 C17 H17A . . 119.2 ?
C12 C17 H17A . . 119.2 ?
C34 C35 C36 . . 118.8(4) ?
C34 C35 N2 . . 122.1(4) ?
C36 C35 N2 . . 119.0(4) ?
C17 C16 C15 . . 120.1(4) ?
C17 C16 H16A . . 119.9 ?
C15 C16 H16A . . 119.9 ?
C35 C34 C33 . . 120.6(4) ?
C35 C34 H34A . . 119.7 ?
C33 C34 H34A . . 119.7 ?
C15 C14 C13 . . 120.6(4) ?
C15 C14 H14A . . 119.7 ?
C13 C14 H14A . . 119.7 ?
C14 C13 C12 . . 121.5(4) ?
C14 C13 H13A . . 119.2 ?
C12 C13 H13A . . 119.2 ?
C33 C32 C37 . . 117.8(4) ?
C33 C32 C31 . . 121.0(4) ?
C37 C32 C31 . . 121.1(4) ?
C32 C33 C34 . . 121.3(4) ?
C32 C33 H33A . . 119.4 ?
C34 C33 H33A . . 119.4 ?
C22 C21 C30 . . 108.6(4) ?
C22 C21 C31 . . 110.0(3) ?
C30 C21 C31 . . 109.4(3) ?
C22 C21 C28 . . 107.2(4) ?
C30 C21 C28 . . 108.9(3) ?
C31 C21 C28 . . 112.6(3) ?
C13 C12 C17 . . 117.4(4) ?
C13 C12 C11 . . 121.2(4) ?
C17 C12 C11 . . 121.4(4) ?
C25 C30 C21 . . 110.6(4) ?
C25 C30 H30A . . 109.5 ?
C21 C30 H30A . . 109.5 ?
C25 C30 H30B . . 109.5 ?
C21 C30 H30B . . 109.5 ?
H30A C30 H30B . . 108.1 ?
C1 C8 C7 . . 110.5(4) ?
C1 C8 H8A . . 109.6 ?
C7 C8 H8A . . 109.6 ?
C1 C8 H8B . . 109.6 ?
C7 C8 H8B . . 109.6 ?
H8A C8 H8B . . 108.1 ?
C5 C6 C7 . . 109.8(4) ?
C5 C6 H6A . . 109.7 ?
C7 C6 H6A . . 109.7 ?
C5 C6 H6B . . 109.7 ?
C7 C6 H6B . . 109.7 ?
H6A C6 H6B . . 108.2 ?
C27 C28 C21 . . 110.2(3) ?
C27 C28 H28A . . 109.6 ?
C21 C28 H28A . . 109.6 ?
C27 C28 H28B . . 109.6 ?
C21 C28 H28B . . 109.6 ?
H28A C28 H28B . . 108.1 ?
C26 C27 C28 . . 111.4(4) ?
C26 C27 C29 . . 109.0(4) ?
C28 C27 C29 . . 109.2(4) ?
C26 C27 H27A . . 109.1 ?
C28 C27 H27A . . 109.1 ?
C29 C27 H27A . . 109.1 ?
C2 C1 C8 . . 108.8(4) ?
C2 C1 C10 . . 108.2(4) ?
C8 C1 C10 . . 108.3(3) ?
C2 C1 C11 . . 110.0(3) ?
C8 C1 C11 . . 112.2(3) ?
C10 C1 C11 . . 109.1(4) ?
C27 C26 C25 . . 109.6(4) ?
C27 C26 H26A . . 109.8 ?
C25 C26 H26A . . 109.8 ?
C27 C26 H26B . . 109.8 ?
C25 C26 H26B . . 109.8 ?
H26A C26 H26B . . 108.2 ?
C9 C7 C6 . . 109.4(4) ?
C9 C7 C8 . . 109.8(4) ?
C6 C7 C8 . . 108.9(4) ?
C9 C7 H7A . . 109.6 ?
C6 C7 H7A . . 109.6 ?
C8 C7 H7A . . 109.6 ?
C4 C5 C6 . . 109.4(4) ?
C4 C5 C10 . . 109.3(4) ?
C6 C5 C10 . . 109.2(4) ?
C4 C5 H5A . . 109.6 ?
C6 C5 H5A . . 109.6 ?
C10 C5 H5A . . 109.6 ?
C5 C10 C1 . . 110.7(4) ?
C5 C10 H10A . . 109.5 ?
C1 C10 H10A . . 109.5 ?
C5 C10 H10B . . 109.5 ?
C1 C10 H10B . . 109.5 ?
H10A C10 H10B . . 108.1 ?
C21 C22 C23 . . 111.4(4) ?
C21 C22 H22A . . 109.3 ?
C23 C22 H22A . . 109.3 ?
C21 C22 H22B . . 109.3 ?
C23 C22 H22B . . 109.3 ?
H22A C22 H22B . . 108.0 ?
C24 C25 C26 . . 109.2(4) ?
C24 C25 C30 . . 109.9(4) ?
C26 C25 C30 . . 108.9(4) ?
C24 C25 H25A . . 109.6 ?
C26 C25 H25A . . 109.6 ?
C30 C25 H25A . . 109.6 ?
C27 C29 C23 . . 109.2(4) ?
C27 C29 H29A . . 109.8 ?
C23 C29 H29A . . 109.8 ?
C27 C29 H29B . . 109.8 ?
C23 C29 H29B . . 109.8 ?
H29A C29 H29B . . 108.3 ?
C24 C23 C29 . . 108.9(4) ?
C24 C23 C22 . . 109.2(4) ?
C29 C23 C22 . . 108.9(4) ?
C24 C23 H23A . . 109.9 ?
C29 C23 H23A . . 109.9 ?
C22 C23 H23A . . 109.9 ?
C23 C24 C25 . . 109.9(4) ?
C23 C24 H24A . . 109.7 ?
C25 C24 H24A . . 109.7 ?
C23 C24 H24B . . 109.7 ?
C25 C24 H24B . . 109.7 ?
H24A C24 H24B . . 108.2 ?
C5 C4 C3 . . 109.5(4) ?
C5 C4 H4A . . 109.8 ?
C3 C4 H4A . . 109.8 ?
C5 C4 H4B . . 109.8 ?
C3 C4 H4B . . 109.8 ?
H4A C4 H4B . . 108.2 ?
C1 C2 C3 . . 110.2(4) ?
C1 C2 H2D . . 109.6 ?
C3 C2 H2D . . 109.6 ?
C1 C2 H2E . . 109.6 ?
C3 C2 H2E . . 109.6 ?
H2D C2 H2E . . 108.1 ?
C7 C9 C3 . . 109.3(4) ?
C7 C9 H9A . . 109.8 ?
C3 C9 H9A . . 109.8 ?
C7 C9 H9B . . 109.8 ?
C3 C9 H9B . . 109.8 ?
H9A C9 H9B . . 108.3 ?
C4 C3 C9 . . 109.1(4) ?
C4 C3 C2 . . 110.4(5) ?
C9 C3 C2 . . 109.5(4) ?
C4 C3 H3A . . 109.2 ?
C9 C3 H3A . . 109.2 ?
C2 C3 H3A . . 109.2 ?

loop_
_geom_bond_atom_site_label_1
_geom_bond_atom_site_label_2
_geom_bond_site_symmetry_2
_geom_bond_distance
_geom_bond_publ_flag
O2 C31 . 1.440(5) ?
O2 H2A . 0.8400 ?
O1 C11 . 1.422(5) ?
O1 H1A . 0.8400 ?
N2 C35 . 1.411(6) ?
N2 H2C . 0.88(6) ?
N2 H2B . 0.91(7) ?
N1 C15 . 1.419(5) ?
N1 H1C . 0.91(5) ?
N1 H1B . 0.83(6) ?
C31 C32 . 1.518(6) ?
C31 C21 . 1.547(6) ?
C31 H31A . 1.0000 ?
C36 C37 . 1.384(6) ?
C36 C35 . 1.410(6) ?
C36 H36A . 0.9500 ?
C11 C12 . 1.514(6) ?
C11 C1 . 1.562(6) ?
C11 H11A . 1.0000 ?
C37 C32 . 1.393(6) ?
C37 H37A . 0.9500 ?
C15 C14 . 1.389(6) ?
C15 C16 . 1.402(6) ?
C17 C16 . 1.390(6) ?
C17 C12 . 1.398(6) ?
C17 H17A . 0.9500 ?
C35 C34 . 1.378(6) ?
C16 H16A . 0.9500 ?
C34 C33 . 1.391(6) ?
C34 H34A . 0.9500 ?
C14 C13 . 1.390(6) ?
C14 H14A . 0.9500 ?
C13 C12 . 1.396(6) ?
C13 H13A . 0.9500 ?
C32 C33 . 1.391(6) ?
C33 H33A . 0.9500 ?
C21 C22 . 1.536(6) ?
C21 C30 . 1.545(6) ?
C21 C28 . 1.549(6) ?
C30 C25 . 1.543(6) ?
C30 H30A . 0.9900 ?
C30 H30B . 0.9900 ?
C8 C1 . 1.532(6) ?
C8 C7 . 1.548(6) ?
C8 H8A . 0.9900 ?
C8 H8B . 0.9900 ?
C6 C5 . 1.530(6) ?
C6 C7 . 1.530(7) ?
C6 H6A . 0.9900 ?
C6 H6B . 0.9900 ?
C28 C27 . 1.529(6) ?
C28 H28A . 0.9900 ?
C28 H28B . 0.9900 ?
C27 C26 . 1.519(6) ?
C27 C29 . 1.537(6) ?
C27 H27A . 1.0000 ?
C1 C2 . 1.529(6) ?
C1 C10 . 1.547(6) ?
C26 C25 . 1.537(6) ?
C26 H26A . 0.9900 ?
C26 H26B . 0.9900 ?
C7 C9 . 1.522(7) ?
C7 H7A . 1.0000 ?
C5 C4 . 1.523(8) ?
C5 C10 . 1.540(6) ?
C5 H5A . 1.0000 ?
C10 H10A . 0.9900 ?
C10 H10B . 0.9900 ?
C22 C23 . 1.546(6) ?
C22 H22A . 0.9900 ?
C22 H22B . 0.9900 ?
C25 C24 . 1.533(7) ?
C25 H25A . 1.0000 ?
C29 C23 . 1.544(7) ?
C29 H29A . 0.9900 ?
C29 H29B . 0.9900 ?
C23 C24 . 1.530(7) ?
C23 H23A . 1.0000 ?
C24 H24A . 0.9900 ?
C24 H24B . 0.9900 ?
C4 C3 . 1.524(8) ?
C4 H4A . 0.9900 ?
C4 H4B . 0.9900 ?
C2 C3 . 1.539(7) ?
C2 H2D . 0.9900 ?
C2 H2E . 0.9900 ?
C9 C3 . 1.533(8) ?
C9 H9A . 0.9900 ?
C9 H9B . 0.9900 ?
C3 H3A . 1.0000 ?

loop_
_geom_hbond_atom_site_label_D
_geom_hbond_atom_site_label_H
_geom_hbond_atom_site_label_A
_geom_hbond_site_symmetry_A
_geom_hbond_distance_DH
_geom_hbond_distance_HA
_geom_hbond_distance_DA
_geom_hbond_angle_DHA
O2 H2A N1 . 0.84 2.06 2.890(5) 168.2
O1 H1A N2 . 0.84 2.04 2.876(5) 170.6
N1 H1B O1 2_445 0.83(6) 2.15(6) 2.941(5) 162(5)
N2 H2B O2 2 0.91(7) 2.05(7) 2.932(5) 163(6)
